data_4024399
loop_
_publ_author_name
'Mujeeb Khan'
'Volker Enkelmann'
'Gunther Brunklaus'

_publ_contact_author_address
;Max-Planck-Institut for Polymer Research
Postfach 3148 
D-55021 Mainz 
Germany 
;
_publ_contact_author_email brunklaus@mpip-mainz.mpg.de
_publ_contact_author_fax 'Int+6131 379100'
_publ_contact_author_name 'Gunther Brunklaus'
_publ_contact_author_phone 'Int+6131 379240'
_publ_section_title
;
Solid-State NMR and X-ray Analysis of Structural Transformations in
O-H...N Heterosynthons Formed by Hydrogen-Bond-Mediated Molecular
Recognition
;
_journal_name_full 'Journal of Organic Chemistry'
_journal_page_first 2261
_journal_page_last 2270
_journal_paper_doi 10.1021/jo802673f
_journal_volume 74
_journal_year 2009
_chemical_formula_moiety 'C24 H20 N4'
_chemical_formula_sum 'C24 H20 N4'
_chemical_formula_weight 364.45
_space_group_IT_number 56
_symmetry_cell_setting orthorhombic
_symmetry_space_group_name_Hall '-P 2ab 2ac'
_symmetry_space_group_name_H-M 'P c c n'
_atom_sites_solution_hydrogens geom
_atom_sites_solution_primary direct
_audit_creation_date 08-02-26
_audit_creation_method CRYSTALS_ver_12.39
_cell_angle_alpha 90
_cell_angle_beta 90
_cell_angle_gamma 90
_cell_formula_units_Z 4
_cell_length_a 9.3732(5)
_cell_length_b 13.9484(6)
_cell_length_c 14.0455(6)
_cell_measurement_reflns_used 0
_cell_measurement_temperature 120
_cell_measurement_theta_max 0
_cell_measurement_theta_min 0
_cell_volume 1836.32(15)
_computing_cell_refinement 'Denzo/Scalepack (Otwinowski & Minor, 1996)'
_computing_data_collection 'COLLECT (Nonius BV, 1997)'
_computing_data_reduction 'Denzo/Scalepack (Otwinowski & Minor, 1996)'
_computing_molecular_graphics 'CAMERON (Watkin et al 1996)'
_computing_publication_material 'CRYSTALS (Betteridge et al 2003)'
_computing_structure_refinement 'CRYSTALS (Betteridge et al 2003)'
_computing_structure_solution 'SHELXS 86 (Sheldrick, 1986)'
_diffrn_ambient_temperature 120
_diffrn_measured_fraction_theta_full 0.995
_diffrn_measured_fraction_theta_max 0.990
_diffrn_measurement_device_type 'Nonius Kappa CCD'
_diffrn_measurement_method '\f & \w scans'
_diffrn_radiation_monochromator graphite
_diffrn_radiation_type 'Mo K\a'
_diffrn_radiation_wavelength 0.71073
_diffrn_reflns_av_R_equivalents 0.107
_diffrn_reflns_limit_h_max 12
_diffrn_reflns_limit_h_min -10
_diffrn_reflns_limit_k_max 19
_diffrn_reflns_limit_k_min -19
_diffrn_reflns_limit_l_max 19
_diffrn_reflns_limit_l_min -19
_diffrn_reflns_number 26801
_diffrn_reflns_theta_full 28.315
_diffrn_reflns_theta_max 29.494
_diffrn_reflns_theta_min 4.118
_diffrn_standards_number 0
_exptl_absorpt_coefficient_mu 0.080
_exptl_absorpt_correction_T_max 0.99
_exptl_absorpt_correction_T_min 0.52
_exptl_absorpt_correction_type multi-scan
_exptl_absorpt_process_details 'SORTAV (Blessing)'
_exptl_crystal_colour colourless
_exptl_crystal_density_diffrn 1.318
_exptl_crystal_description prism
_exptl_crystal_F_000 768
_exptl_crystal_size_max 0.41
_exptl_crystal_size_mid 0.29
_exptl_crystal_size_min 0.11
_refine_diff_density_max 0.31
_refine_diff_density_min -0.31
_refine_ls_extinction_method None
_refine_ls_goodness_of_fit_ref 1.2570
_refine_ls_hydrogen_treatment constr
_refine_ls_matrix_type full
_refine_ls_number_parameters 127
_refine_ls_number_reflns 976
_refine_ls_number_restraints 0
_refine_ls_R_factor_all 0.1407
_refine_ls_R_factor_gt 0.0500
_refine_ls_shift/su_max 0.002494
_refine_ls_structure_factor_coef F
_refine_ls_weighting_details
;
 Method, part 1, Chebychev polynomial, (Watkin, 1994, Prince, 1982) 
 [weight] = 1.0/[A~0~*T~0~(x)+A~1~*T~1~(x) ... +A~n-1~]*T~n-1~(x)] 
 where A~i~ are the Chebychev coefficients listed below and x= Fcalc/Fmax 
 Method = Robust Weighting (Prince, 1982) 
 W = [weight] * [1-(deltaF/6*sigmaF)^2^]^2^ 
 A~i~ are: 
 7.61 -8.11 4.84 
;
_refine_ls_weighting_scheme calc
_refine_ls_wR_factor_all 0.0373
_refine_ls_wR_factor_gt 0.0339
_refine_ls_wR_factor_ref 0.0339
_reflns_limit_h_max 12
_reflns_limit_h_min 0
_reflns_limit_k_max 19
_reflns_limit_k_min 0
_reflns_limit_l_max 19
_reflns_limit_l_min 0
_reflns_number_gt 976
_reflns_number_total 2539
_reflns_threshold_expression I>2.00u(I)
_cod_data_source_file jo802673f_si_001.cif
_cod_data_source_block bperecrytdimer
_cod_depositor_comments
;
The following automatic conversions were performed:
'_symmetry_cell_setting' value 'Orthorhombic' changed to 'orthorhombic'
according to '/home/saulius/struct/CIF-dictionaries/cif_core.dic'
dictionary named 'cif_core.dic' version 2.4.1 from 2010-06-29.

Automatic conversion script
Id: cif_fix_enum 1527 2010-12-29 10:47:43Z saulius 
;
_cod_original_sg_symbol_H-M 'P c c n '
_cod_database_code 4024399

loop_
_symmetry_equiv_pos_as_xyz
x,y,z
-x,-y,-z
-x+1/2,y,z+1/2
x+1/2,-y,-z+1/2
x,-y+1/2,z+1/2
-x,y+1/2,-z+1/2
-x+1/2,-y+1/2,z
x+1/2,y+1/2,-z

loop_
_atom_site_label
_atom_site_type_symbol
_atom_site_fract_x
_atom_site_fract_y
_atom_site_fract_z
_atom_site_U_iso_or_equiv
_atom_site_occupancy
_atom_site_adp_type
_atom_site_refinement_flags_posn
_atom_site_refinement_flags_adp
_atom_site_refinement_flags_occupancy
_atom_site_disorder_assembly
_atom_site_disorder_group
_atom_site_attached_hydrogens
N1 N 0.0340(2) -0.03097(14) 0.14664(15) 0.0250 1.0000 Uani . . . . . .
N2 N -0.1137(2) 0.09259(15) 0.55541(15) 0.0244 1.0000 Uani . . . . . .
C8 C 0.0748(2) 0.19544(16) 0.43592(17) 0.0162 1.0000 Uani . . . . . .
C3 C 0.1191(2) 0.14686(19) 0.22569(14) 0.0167 1.0000 Uani . . . . . .
C9 C 0.1234(3) 0.14418(18) 0.51381(16) 0.0191 1.0000 Uani . . . . . .
C7 C 0.1683(2) 0.25598(19) 0.37463(14) 0.0150 1.0000 Uani . . . . . .
C4 C 0.1776(3) 0.06050(17) 0.25525(17) 0.0216 1.0000 Uani . . . . . .
C10 C 0.0265(3) 0.09495(17) 0.57099(19) 0.0222 1.0000 Uani . . . . . .
C2 C 0.0147(3) 0.14116(19) 0.15548(17) 0.0225 1.0000 Uani . . . . . .
C6 C 0.1664(3) 0.2424(2) 0.26320(15) 0.0171 1.0000 Uani . . . . . .
C1 C -0.0236(3) 0.05202(19) 0.11952(17) 0.0268 1.0000 Uani . . . . . .
C11 C -0.1601(3) 0.14061(19) 0.47857(18) 0.0259 1.0000 Uani . . . . . .
C5 C 0.1343(3) -0.02437(18) 0.21508(17) 0.0230 1.0000 Uani . . . . . .
C12 C -0.0717(3) 0.19148(17) 0.41767(18) 0.0220 1.0000 Uani . . . . . .
H91 H 0.2223 0.1432 0.5286 0.0249 1.0000 Uiso R . . . . .
H71 H 0.1474 0.3212 0.3883 0.0207 1.0000 Uiso R . . . . .
H41 H 0.2481 0.0608 0.3038 0.0281 1.0000 Uiso R . . . . .
H101 H 0.0627 0.0600 0.6238 0.0295 1.0000 Uiso R . . . . .
H21 H -0.0302 0.1977 0.1326 0.0300 1.0000 Uiso R . . . . .
H61 H 0.1185 0.2935 0.2319 0.0219 1.0000 Uiso R . . . . .
H11 H -0.0961 0.0496 0.0723 0.0377 1.0000 Uiso R . . . . .
H111 H -0.2592 0.1382 0.4648 0.0343 1.0000 Uiso R . . . . .
H51 H 0.1762 -0.0820 0.2379 0.0303 1.0000 Uiso R . . . . .
H121 H -0.1102 0.2246 0.3645 0.0299 1.0000 Uiso R . . . . .

loop_
_atom_site_aniso_label
_atom_site_aniso_U_11
_atom_site_aniso_U_22
_atom_site_aniso_U_33
_atom_site_aniso_U_23
_atom_site_aniso_U_13
_atom_site_aniso_U_12
N1 0.0281(12) 0.0259(12) 0.0211(11) -0.0018(9) -0.0004(10) -0.0029(11)
N2 0.0257(11) 0.0261(13) 0.0212(10) 0.0014(10) 0.0037(10) -0.0013(10)
C8 0.0192(11) 0.0150(12) 0.0144(10) -0.0022(10) 0.0002(10) 0.0026(10)
C3 0.0146(10) 0.0232(13) 0.0123(9) 0.0034(11) 0.0035(9) -0.0011(11)
C9 0.0182(11) 0.0218(13) 0.0175(10) -0.0012(12) -0.0019(10) -0.0001(11)
C7 0.0157(9) 0.0151(10) 0.0141(8) 0.0007(10) 0.0000(11) 0.0021(11)
C4 0.0209(11) 0.0253(13) 0.0185(10) 0.0003(11) -0.0011(11) 0.0018(12)
C10 0.0287(14) 0.0182(12) 0.0197(12) 0.0009(11) -0.0007(13) -0.0010(11)
C2 0.0224(12) 0.0243(12) 0.0207(12) 0.0035(11) -0.0035(10) -0.0005(12)
C6 0.0167(10) 0.0189(12) 0.0156(9) 0.0021(11) 0.0008(11) 0.0010(12)
C1 0.0247(13) 0.0297(12) 0.0261(12) 0.0022(13) -0.0071(12) -0.0050(12)
C11 0.0152(11) 0.0354(15) 0.0270(12) 0.0036(15) 0.0005(12) -0.0009(12)
C5 0.0262(14) 0.0203(13) 0.0224(11) -0.0004(11) 0.0032(11) 0.0001(11)
C12 0.0189(12) 0.0292(14) 0.0178(11) 0.0044(11) 0.0007(10) 0.0018(11)

loop_
_atom_type_symbol
_atom_type_scat_dispersion_real
_atom_type_scat_dispersion_imag
_atom_type_scat_Cromer_Mann_a1
_atom_type_scat_Cromer_Mann_b1
_atom_type_scat_Cromer_Mann_a2
_atom_type_scat_Cromer_Mann_b2
_atom_type_scat_Cromer_Mann_a3
_atom_type_scat_Cromer_Mann_b3
_atom_type_scat_Cromer_Mann_a4
_atom_type_scat_Cromer_Mann_b4
_atom_type_scat_Cromer_Mann_c
_atom_type_scat_source
C 0.0033 0.0016 2.3100 20.8439 1.0200 10.2075 1.5886 0.5687 0.8650 51.6512 0.2156 'International Tables Vol C 4.2.6.8 and 6.1.1.4'
H 0.0000 0.0000 0.4930 10.5109 0.3229 26.1257 0.1402 3.1424 0.0408 57.7998 0.0030 'International Tables Vol C 4.2.6.8 and 6.1.1.4'
N 0.0061 0.0033 12.2126 0.0057 3.1322 9.8933 2.0125 28.9975 1.1663 0.5826 -11.5290 'International Tables Vol C 4.2.6.8 and 6.1.1.4'

loop_
_geom_angle_atom_site_label_1
_geom_angle_site_symmetry_1
_geom_angle_atom_site_label_2
_geom_angle_site_symmetry_2
_geom_angle_atom_site_label_3
_geom_angle_site_symmetry_3
_geom_angle
_geom_angle_publ_flag
C1 . N1 . C5 . 115.3(2) yes
C10 . N2 . C11 . 116.0(2) yes
C9 . C8 . C7 . 123.8(2) yes
C9 . C8 . C12 . 116.6(2) yes
C7 . C8 . C12 . 119.6(2) yes
C4 . C3 . C2 . 116.1(2) yes
C4 . C3 . C6 . 123.4(2) yes
C2 . C3 . C6 . 120.5(2) yes
C8 . C9 . C10 . 119.7(2) yes
C8 . C9 . H91 . 120.078 no
C10 . C9 . H91 . 120.207 no
C7 7_555 C7 . C8 . 121.5(2) yes
C7 7_555 C7 . C6 . 89.91(13) yes
C8 . C7 . C6 . 119.9(2) yes
C7 7_555 C7 . H71 . 107.973 no
C8 . C7 . H71 . 107.753 no
C6 . C7 . H71 . 108.232 no
C3 . C4 . C5 . 120.6(2) yes
C3 . C4 . H41 . 119.107 no
C5 . C4 . H41 . 120.291 no
C9 . C10 . N2 . 124.1(3) yes
C9 . C10 . H101 . 118.011 no
N2 . C10 . H101 . 117.896 no
C3 . C2 . C1 . 119.4(2) yes
C3 . C2 . H21 . 120.204 no
C1 . C2 . H21 . 120.422 no
C7 . C6 . C3 . 117.3(2) yes
C7 . C6 . C6 7_555 88.43(13) yes
C3 . C6 . C6 7_555 114.3(3) yes
C7 . C6 . H61 . 111.997 no
C3 . C6 . H61 . 111.381 no
C6 7_555 C6 . H61 . 111.576 no
C2 . C1 . N1 . 124.7(2) yes
C2 . C1 . H11 . 118.044 no
N1 . C1 . H11 . 117.297 no
N2 . C11 . C12 . 123.9(2) yes
N2 . C11 . H111 . 117.558 no
C12 . C11 . H111 . 118.482 no
C4 . C5 . N1 . 123.9(2) yes
C4 . C5 . H51 . 117.937 no
N1 . C5 . H51 . 118.109 no
C8 . C12 . C11 . 119.6(2) yes
C8 . C12 . H121 . 119.896 no
C11 . C12 . H121 . 120.491 no

loop_
_geom_bond_atom_site_label_1
_geom_bond_site_symmetry_1
_geom_bond_atom_site_label_2
_geom_bond_site_symmetry_2
_geom_bond_distance
_geom_bond_publ_flag
N1 . C1 . 1.333(3) yes
N1 . C5 . 1.348(3) yes
N2 . C10 . 1.333(3) yes
N2 . C11 . 1.342(3) yes
C8 . C9 . 1.384(3) yes
C8 . C7 . 1.490(3) yes
C8 . C12 . 1.399(3) yes
C3 . C4 . 1.387(3) yes
C3 . C2 . 1.392(3) yes
C3 . C6 . 1.500(4) yes
C9 . C10 . 1.394(3) yes
C9 . H91 . 0.950 no
C7 . C7 7_555 1.541(4) yes
C7 . C6 . 1.577(3) yes
C7 . H71 . 0.950 no
C4 . C5 . 1.373(3) yes
C4 . H41 . 0.950 no
C10 . H101 . 0.950 no
C2 . C1 . 1.389(3) yes
C2 . H21 . 0.950 no
C6 . C6 7_555 1.582(5) yes
C6 . H61 . 0.950 no
C1 . H11 . 0.950 no
C11 . C12 . 1.386(3) yes
C11 . H111 . 0.950 no
C5 . H51 . 0.950 no
C12 . H121 . 0.950 no
